data_4514919
loop_
_publ_author_name
'He, Qiu-Xing'
'Liang, Yao-Feng'
'Xu, Chang'
'Yao, Xiao-Kun'
'Cao, Hua'
'Yao, Hua-Gang'

_publ_section_title
;
 Highly Regioselective, Acid-Catalyzed, Three-Component Cascade Reaction
 for the Synthesis of 2-aminopyridine-Decorated Imidazo[1,2- a]pyridine.
;
_journal_issue 3
_journal_name_full 'ACS combinatorial science'
_journal_page_first 149
_journal_page_last 153
_journal_paper_doi 10.1021/acscombsci.8b00149
_journal_volume 21
_journal_year 2019
_chemical_formula_sum 'C21 H16 F3 N4'
_chemical_formula_weight 381.38
_space_group_IT_number 2
_space_group_name_Hall '-P 1'
_space_group_name_H-M_alt 'P -1'
_symmetry_cell_setting triclinic
_symmetry_space_group_name_Hall '-P 1'
_symmetry_space_group_name_H-M 'P -1'
_atom_sites_solution_hydrogens geom
_atom_sites_solution_primary direct
_atom_sites_solution_secondary difmap
_audit_creation_method SHELXL-97
_cell_angle_alpha 90.013(2)
_cell_angle_beta 90.036(2)
_cell_angle_gamma 96.329(2)
_cell_formula_units_Z 4
_cell_length_a 8.9672(3)
_cell_length_b 13.9684(5)
_cell_length_c 14.9369(5)
_cell_measurement_reflns_used 19246
_cell_measurement_temperature 296(2)
_cell_measurement_theta_max 27.466
_cell_measurement_theta_min 2.9515
_cell_volume 1859.55(11)
_computing_cell_refinement 'Bruker SMART'
_computing_data_collection 'Bruker SMART'
_computing_data_reduction 'Bruker SAINT'
_computing_molecular_graphics 'Bruker SHELXTL'
_computing_publication_material 'Bruker SHELXTL'
_computing_structure_refinement 'SHELXL-97 (Sheldrick, 1997)'
_computing_structure_solution 'SHELXS-97 (Sheldrick, 1990)'
_diffrn_ambient_temperature 296(2)
_diffrn_measured_fraction_theta_full 0.988
_diffrn_measured_fraction_theta_max 0.988
_diffrn_measurement_device_type 'CCD area detector'
_diffrn_measurement_method 'phi and omega scans'
_diffrn_radiation_monochromator graphite
_diffrn_radiation_source 'fine-focus sealed tube'
_diffrn_radiation_type MoK\a
_diffrn_radiation_wavelength 0.71073
_diffrn_reflns_av_R_equivalents 0.0190
_diffrn_reflns_av_sigmaI/netI 0.0235
_diffrn_reflns_limit_h_max 10
_diffrn_reflns_limit_h_min -10
_diffrn_reflns_limit_k_max 16
_diffrn_reflns_limit_k_min -16
_diffrn_reflns_limit_l_max 17
_diffrn_reflns_limit_l_min -17
_diffrn_reflns_number 15776
_diffrn_reflns_theta_full 25.01
_diffrn_reflns_theta_max 25.01
_diffrn_reflns_theta_min 2.00
_exptl_absorpt_coefficient_mu 0.104
_exptl_absorpt_correction_T_max 0.9917
_exptl_absorpt_correction_T_min 0.9897
_exptl_absorpt_correction_type multi-scan
_exptl_absorpt_process_details sadaba
_exptl_crystal_colour colorless
_exptl_crystal_density_diffrn 1.362
_exptl_crystal_density_method 'not measured'
_exptl_crystal_description block
_exptl_crystal_F_000 788
_exptl_crystal_size_max 0.10
_exptl_crystal_size_mid 0.10
_exptl_crystal_size_min 0.08
_refine_diff_density_max 0.542
_refine_diff_density_min -0.564
_refine_diff_density_rms 0.061
_refine_ls_extinction_method none
_refine_ls_goodness_of_fit_ref 1.049
_refine_ls_hydrogen_treatment mixed
_refine_ls_matrix_type full
_refine_ls_number_parameters 512
_refine_ls_number_reflns 6493
_refine_ls_number_restraints 0
_refine_ls_restrained_S_all 1.049
_refine_ls_R_factor_all 0.0909
_refine_ls_R_factor_gt 0.0766
_refine_ls_shift/su_max 0.006
_refine_ls_shift/su_mean 0.001
_refine_ls_structure_factor_coef Fsqd
_refine_ls_weighting_details 'calc w=1/[\s^2^(Fo^2^)+(0.1440P)^2^+1.1122P] where P=(Fo^2^+2Fc^2^)/3'
_refine_ls_weighting_scheme calc
_refine_ls_wR_factor_gt 0.2269
_refine_ls_wR_factor_ref 0.2454
_reflns_number_gt 5023
_reflns_number_total 6493
_reflns_threshold_expression >2sigma(I)
_cod_data_source_file co8b00149_si_002.cif
_cod_data_source_block wen_1_0m
_cod_original_sg_symbol_H-M P-1
_cod_database_code 4514919

loop_
_symmetry_equiv_pos_as_xyz
'x, y, z'
'-x, -y, -z'

loop_
_atom_site_label
_atom_site_type_symbol
_atom_site_fract_x
_atom_site_fract_y
_atom_site_fract_z
_atom_site_U_iso_or_equiv
_atom_site_adp_type
_atom_site_occupancy
_atom_site_symmetry_multiplicity
_atom_site_calc_flag
_atom_site_refinement_flags
C1 C 0.7306(4) 0.2697(3) 0.7859(4) 0.0850(13) Uani 1 1 d .
H1 H 0.6845 0.3233 0.7689 0.102 Uiso 1 1 calc R
C2 C 0.6929(4) 0.2294(3) 0.8749(3) 0.0775(11) Uani 1 1 d .
H2 H 0.6253 0.2540 0.9136 0.093 Uiso 1 1 calc R
C3 C 0.7659(4) 0.1536(2) 0.8944(2) 0.0648(9) Uani 1 1 d .
C4 C 0.8703(3) 0.11342(17) 0.83189(18) 0.0406(6) Uani 1 1 d .
H4 H 0.9159 0.0600 0.8501 0.049 Uiso 1 1 calc R
C5 C 0.9042(3) 0.15141(19) 0.7467(2) 0.0509(7) Uani 1 1 d .
C6 C 1.0898(3) 0.03016(18) 0.70152(19) 0.0465(6) Uani 1 1 d .
H6 H 1.0740 0.0112 0.7643 0.056 Uiso 1 1 calc R
C7 C 1.0430(3) -0.04924(19) 0.64555(19) 0.0458(6) Uani 1 1 d .
C8 C 1.0910(3) -0.0810(2) 0.5560(2) 0.0556(7) Uani 1 1 d .
H8 H 1.1713 -0.0509 0.5235 0.067 Uiso 1 1 calc R
C9 C 0.9092(3) -0.16783(19) 0.6064(2) 0.0504(7) Uani 1 1 d .
C10 C 0.7965(4) -0.2346(2) 0.6221(2) 0.0623(9) Uani 1 1 d .
C11 C 0.7072(4) -0.2338(2) 0.7075(3) 0.0703(10) Uani 1 1 d .
H11 H 0.6293 -0.2831 0.7135 0.084 Uiso 1 1 calc R
C12 C 0.7260(4) -0.1691(2) 0.7784(3) 0.0687(9) Uani 1 1 d .
H12 H 0.6663 -0.1724 0.8294 0.082 Uiso 1 1 calc R
C13 C 0.8340(4) -0.1058(2) 0.7646(2) 0.0568(7) Uani 1 1 d .
H13 H 0.8590 -0.0587 0.8078 0.068 Uiso 1 1 calc R
C14 C 1.2582(3) 0.04590(18) 0.6822(2) 0.0490(7) Uani 1 1 d .
C15 C 1.3506(4) 0.0209(2) 0.7504(2) 0.0611(8) Uani 1 1 d .
H15 H 1.3116 -0.0033 0.8045 0.073 Uiso 1 1 calc R
C16 C 1.5034(4) 0.0332(3) 0.7349(4) 0.0881(14) Uani 1 1 d .
H16 H 1.5677 0.0174 0.7801 0.106 Uiso 1 1 calc R
C17 C 1.5668(4) 0.0695(3) 0.6516(4) 0.0946(15) Uani 1 1 d .
H17 H 1.6703 0.0756 0.6440 0.114 Uiso 1 1 calc R
C18 C 1.4779(5) 0.0952(3) 0.5830(4) 0.0918(13) Uani 1 1 d .
H18 H 1.5186 0.1193 0.5293 0.110 Uiso 1 1 calc R
C19 C 1.3238(4) 0.0837(2) 0.5976(3) 0.0704(9) Uani 1 1 d .
H19 H 1.2603 0.1005 0.5524 0.084 Uiso 1 1 calc R
C20 C 0.7842(5) -0.3039(3) 0.5447(3) 0.0883(13) Uani 1 1 d .
H20A H 0.7713 -0.2693 0.4902 0.132 Uiso 1 1 calc R
H20B H 0.6994 -0.3512 0.5535 0.132 Uiso 1 1 calc R
H20C H 0.8739 -0.3353 0.5409 0.132 Uiso 1 1 calc R
C21 C 0.7321(5) 0.1046(3) 0.9863(3) 0.0810(11) Uani 1 1 d .
C22 C 0.2698(5) 0.7703(3) 0.7134(4) 0.0894(13) Uani 1 1 d .
H22 H 0.3240 0.8290 0.7275 0.107 Uiso 1 1 calc R
C23 C 0.3063(5) 0.7301(3) 0.6257(3) 0.0808(11) Uani 1 1 d .
H23 H 0.3792 0.7608 0.5881 0.097 Uiso 1 1 calc R
C24 C 0.2339(4) 0.6535(2) 0.6060(3) 0.0674(9) Uani 1 1 d .
C25 C 0.1293(3) 0.61339(17) 0.66837(18) 0.0425(6) Uani 1 1 d .
H25 H 0.0756 0.5551 0.6525 0.051 Uiso 1 1 calc R
C26 C 0.0956(3) 0.65122(19) 0.7530(2) 0.0522(7) Uani 1 1 d .
C27 C -0.0902(3) 0.52957(19) 0.7980(2) 0.0475(6) Uani 1 1 d .
H27 H -0.0781 0.5143 0.7346 0.057 Uiso 1 1 calc R
C28 C -0.0434(3) 0.45048(19) 0.8544(2) 0.0464(6) Uani 1 1 d .
C29 C 0.0909(3) 0.33243(19) 0.8935(2) 0.0510(7) Uani 1 1 d .
C30 C 0.2029(4) 0.2650(2) 0.8787(2) 0.0623(9) Uani 1 1 d .
C31 C 0.2926(4) 0.2659(2) 0.7927(3) 0.0693(10) Uani 1 1 d .
H31 H 0.3633 0.2224 0.7863 0.083 Uiso 1 1 calc R
C32 C 0.2728(4) 0.3309(2) 0.7213(3) 0.0679(9) Uani 1 1 d .
H32 H 0.3283 0.3312 0.6687 0.081 Uiso 1 1 calc R
C33 C 0.1656(4) 0.3935(2) 0.7353(2) 0.0574(7) Uani 1 1 d .
H33 H 0.1484 0.4368 0.6901 0.069 Uiso 1 1 calc R
C34 C -0.2578(3) 0.54557(18) 0.8174(2) 0.0499(7) Uani 1 1 d .
C35 C -0.3508(4) 0.5208(2) 0.7492(2) 0.0631(9) Uani 1 1 d .
H35 H -0.3177 0.4970 0.6955 0.076 Uiso 1 1 calc R
C36 C -0.5032(4) 0.5334(3) 0.7645(4) 0.0904(14) Uani 1 1 d .
H36 H -0.5700 0.5174 0.7179 0.108 Uiso 1 1 calc R
C37 C -0.5666(4) 0.5699(3) 0.8487(4) 0.0965(15) Uani 1 1 d .
H37 H -0.6689 0.5747 0.8530 0.116 Uiso 1 1 calc R
C38 C -0.4778(5) 0.5952(3) 0.9168(4) 0.0883(12) Uani 1 1 d .
H38 H -0.5128 0.6189 0.9701 0.106 Uiso 1 1 calc R
C39 C -0.3232(4) 0.5835(2) 0.9024(3) 0.0698(9) Uani 1 1 d .
H39 H -0.2571 0.6005 0.9492 0.084 Uiso 1 1 calc R
C40 C 0.2147(5) 0.1963(3) 0.9555(3) 0.0866(12) Uani 1 1 d .
H40A H 0.2291 0.2320 1.0104 0.130 Uiso 1 1 calc R
H40B H 0.2984 0.1602 0.9459 0.130 Uiso 1 1 calc R
H40C H 0.1242 0.1529 0.9593 0.130 Uiso 1 1 calc R
C41 C 0.2676(5) 0.6045(3) 0.5138(3) 0.0818(11) Uani 1 1 d .
C42 C -0.0910(3) 0.4187(2) 0.9440(2) 0.0544(7) Uani 1 1 d .
H42 H -0.1648 0.4434 0.9779 0.065 Uiso 1 1 calc R
F1 F 0.8502(4) 0.0946(3) 1.0346(2) 0.1241(11) Uani 1 1 d .
F2 F 0.6832(4) 0.0217(2) 0.9757(2) 0.1311(12) Uani 1 1 d .
F3 F 0.6304(4) 0.1448(3) 1.0477(2) 0.1356(12) Uani 1 1 d .
F4 F 0.1500(4) 0.5946(3) 0.4658(2) 0.1263(11) Uani 1 1 d .
F5 F 0.3174(4) 0.5223(2) 0.5243(2) 0.1278(11) Uani 1 1 d .
F6 F 0.3688(4) 0.6456(3) 0.4524(2) 0.1483(14) Uani 1 1 d .
N1 N 1.0090(3) -0.15325(18) 0.53069(18) 0.0589(7) Uani 1 1 d .
N2 N 0.9246(2) -0.10487(15) 0.67882(15) 0.0449(5) Uani 1 1 d .
N3 N 1.0055(3) 0.11081(17) 0.68161(19) 0.0542(6) Uani 1 1 d .
H3 H 1.012(4) 0.125(3) 0.620(3) 0.069(10) Uiso 1 1 d .
N4 N 0.8364(4) 0.2327(2) 0.7199(3) 0.0834(10) Uani 1 1 d .
N5 N -0.0097(3) 0.34712(18) 0.96955(18) 0.0585(7) Uani 1 1 d .
N6 N 0.0747(2) 0.39463(15) 0.82137(16) 0.0457(6) Uani 1 1 d .
N7 N -0.0054(3) 0.61059(17) 0.81835(18) 0.0582(7) Uani 1 1 d .
H7 H -0.0229 0.6379 0.8830 0.090(12) Uiso 1 1 d R
N8 N 0.1640(4) 0.7334(2) 0.7803(3) 0.0879(10) Uani 1 1 d .

loop_
_atom_site_aniso_label
_atom_site_aniso_U_11
_atom_site_aniso_U_22
_atom_site_aniso_U_33
_atom_site_aniso_U_23
_atom_site_aniso_U_13
_atom_site_aniso_U_12
C1 0.073(2) 0.0465(17) 0.137(4) -0.014(2) -0.015(2) 0.0130(16)
C2 0.072(2) 0.059(2) 0.102(3) -0.024(2) 0.006(2) 0.0058(17)
C3 0.0606(19) 0.0533(17) 0.078(2) -0.0181(16) -0.0002(16) -0.0062(14)
C4 0.0391(13) 0.0307(11) 0.0508(15) -0.0064(10) -0.0052(11) -0.0013(9)
C5 0.0437(15) 0.0379(13) 0.0688(19) -0.0066(12) -0.0133(13) -0.0055(11)
C6 0.0472(15) 0.0398(13) 0.0513(15) 0.0038(11) -0.0052(12) -0.0004(11)
C7 0.0389(14) 0.0415(13) 0.0550(16) 0.0064(11) -0.0069(11) -0.0042(10)
C8 0.0519(16) 0.0530(16) 0.0583(18) 0.0018(13) -0.0011(13) -0.0105(13)
C9 0.0529(16) 0.0391(13) 0.0579(17) 0.0056(12) -0.0162(13) -0.0011(11)
C10 0.0608(18) 0.0390(14) 0.084(2) 0.0115(14) -0.0253(16) -0.0080(13)
C11 0.0593(19) 0.0469(17) 0.101(3) 0.0196(17) -0.0090(18) -0.0131(14)
C12 0.065(2) 0.0559(18) 0.081(2) 0.0120(17) 0.0097(17) -0.0117(15)
C13 0.0590(18) 0.0454(15) 0.0640(19) 0.0050(13) 0.0030(14) -0.0037(13)
C14 0.0463(15) 0.0344(12) 0.0649(18) -0.0039(12) -0.0101(13) -0.0025(10)
C15 0.0584(18) 0.0467(15) 0.078(2) -0.0087(14) -0.0216(16) 0.0031(13)
C16 0.061(2) 0.078(2) 0.126(4) -0.034(2) -0.036(2) 0.0104(18)
C17 0.048(2) 0.091(3) 0.139(4) -0.042(3) -0.009(2) -0.0138(19)
C18 0.072(3) 0.083(3) 0.113(3) -0.006(2) 0.015(2) -0.028(2)
C19 0.059(2) 0.0627(19) 0.085(2) 0.0109(17) -0.0052(17) -0.0155(15)
C20 0.097(3) 0.055(2) 0.105(3) -0.0063(19) -0.027(2) -0.0224(19)
C21 0.087(3) 0.083(3) 0.069(2) -0.0117(19) 0.009(2) -0.008(2)
C22 0.078(3) 0.0474(18) 0.138(4) 0.012(2) -0.013(2) -0.0174(17)
C23 0.075(2) 0.059(2) 0.104(3) 0.023(2) 0.004(2) -0.0137(17)
C24 0.065(2) 0.0566(19) 0.079(2) 0.0168(16) -0.0023(17) 0.0023(15)
C25 0.0406(13) 0.0320(12) 0.0533(15) 0.0076(11) -0.0064(11) -0.0035(10)
C26 0.0444(15) 0.0381(13) 0.073(2) 0.0072(13) -0.0140(13) 0.0008(11)
C27 0.0459(15) 0.0414(13) 0.0533(16) -0.0025(11) -0.0066(12) -0.0044(11)
C28 0.0401(14) 0.0407(13) 0.0573(16) -0.0078(11) -0.0084(12) 0.0002(10)
C29 0.0528(16) 0.0388(13) 0.0598(17) -0.0063(12) -0.0177(13) -0.0017(11)
C30 0.0609(18) 0.0402(14) 0.085(2) -0.0112(14) -0.0260(16) 0.0036(13)
C31 0.0594(19) 0.0498(17) 0.100(3) -0.0212(17) -0.0100(18) 0.0100(14)
C32 0.066(2) 0.0576(18) 0.080(2) -0.0139(17) 0.0070(17) 0.0049(15)
C33 0.0583(18) 0.0474(15) 0.0650(19) -0.0071(13) 0.0026(14) -0.0007(13)
C34 0.0480(15) 0.0353(13) 0.0653(18) 0.0032(12) -0.0112(13) -0.0009(11)
C35 0.0609(19) 0.0464(15) 0.079(2) 0.0085(14) -0.0229(16) -0.0091(13)
C36 0.058(2) 0.081(3) 0.128(4) 0.034(3) -0.036(2) -0.0138(18)
C37 0.050(2) 0.092(3) 0.149(5) 0.046(3) -0.010(3) 0.0097(19)
C38 0.076(3) 0.082(3) 0.111(3) 0.002(2) 0.014(2) 0.027(2)
C39 0.063(2) 0.0626(19) 0.085(2) -0.0116(17) -0.0066(17) 0.0130(15)
C40 0.098(3) 0.058(2) 0.106(3) 0.005(2) -0.025(2) 0.0179(19)
C41 0.088(3) 0.085(3) 0.071(2) 0.011(2) 0.005(2) 0.003(2)
C42 0.0516(16) 0.0518(16) 0.0595(18) -0.0023(13) 0.0005(13) 0.0053(12)
F1 0.120(2) 0.159(3) 0.0869(18) 0.0199(18) -0.0109(17) -0.013(2)
F2 0.183(3) 0.0914(19) 0.103(2) 0.0067(15) 0.013(2) -0.0534(19)
F3 0.150(3) 0.152(3) 0.108(2) -0.009(2) 0.052(2) 0.032(2)
F4 0.124(2) 0.161(3) 0.0911(19) -0.0226(18) -0.0110(17) 0.001(2)
F5 0.190(3) 0.096(2) 0.104(2) -0.0099(16) 0.013(2) 0.048(2)
F6 0.158(3) 0.163(3) 0.110(2) 0.008(2) 0.055(2) -0.045(2)
N1 0.0658(16) 0.0493(13) 0.0580(15) -0.0024(11) -0.0093(12) -0.0093(11)
N2 0.0430(12) 0.0347(10) 0.0557(14) 0.0084(9) -0.0098(10) -0.0017(9)
N3 0.0560(15) 0.0481(13) 0.0584(16) 0.0029(11) -0.0060(12) 0.0050(11)
N4 0.072(2) 0.0549(16) 0.121(3) -0.0070(17) -0.0226(19) -0.0030(14)
N5 0.0663(16) 0.0482(13) 0.0604(16) 0.0026(11) -0.0096(12) 0.0032(11)
N6 0.0438(12) 0.0355(11) 0.0557(14) -0.0082(9) -0.0096(10) -0.0045(9)
N7 0.0564(15) 0.0477(13) 0.0664(16) -0.0021(11) -0.0077(12) -0.0127(11)
N8 0.074(2) 0.0591(17) 0.129(3) 0.0088(18) -0.024(2) -0.0004(15)

loop_
_atom_type_symbol
_atom_type_description
_atom_type_scat_dispersion_real
_atom_type_scat_dispersion_imag
_atom_type_scat_source
C C 0.0033 0.0016 'International Tables Vol C Tables 4.2.6.8 and 6.1.1.4'
N N 0.0061 0.0033 'International Tables Vol C Tables 4.2.6.8 and 6.1.1.4'
F F 0.0171 0.0103 'International Tables Vol C Tables 4.2.6.8 and 6.1.1.4'
H H 0.0000 0.0000 'International Tables Vol C Tables 4.2.6.8 and 6.1.1.4'

loop_
_geom_angle_atom_site_label_1
_geom_angle_atom_site_label_2
_geom_angle_atom_site_label_3
_geom_angle
C2 C1 N4 126.2(3)
C2 C1 H1 116.9
N4 C1 H1 116.9
C3 C2 C1 112.9(3)
C3 C2 H2 123.6
C1 C2 H2 123.6
C2 C3 C4 123.3(4)
C2 C3 C21 117.0(4)
C4 C3 C21 119.6(3)
C5 C4 C3 123.5(3)
C5 C4 H4 118.2
C3 C4 H4 118.2
C4 C5 N4 118.1(3)
C4 C5 N3 124.6(2)
N4 C5 N3 117.4(3)
C7 C6 N3 110.6(2)
C7 C6 C14 101.8(2)
N3 C6 C14 116.1(2)
C7 C6 H6 109.4
N3 C6 H6 109.4
C14 C6 H6 109.4
N2 C7 C6 112.5(3)
N2 C7 C8 113.4(2)
C6 C7 C8 134.0(2)
N1 C8 C7 110.5(3)
N1 C8 H8 124.7
C7 C8 H8 124.7
C10 C9 N2 108.8(3)
C10 C9 N1 130.9(3)
N2 C9 N1 120.2(2)
C9 C10 C20 108.3(3)
C9 C10 C11 120.8(3)
C20 C10 C11 130.9(3)
C12 C11 C10 128.6(3)
C12 C11 H11 115.7
C10 C11 H11 115.7
C13 C12 C11 111.2(3)
C13 C12 H12 124.4
C11 C12 H12 124.4
C12 C13 N2 121.1(3)
C12 C13 H13 119.5
N2 C13 H13 119.5
C15 C14 C19 119.8(3)
C15 C14 C6 115.8(3)
C19 C14 C6 124.4(3)
C14 C15 C16 117.3(4)
C14 C15 H15 121.3
C16 C15 H15 121.3
C15 C16 C17 122.5(4)
C15 C16 H16 118.8
C17 C16 H16 118.8
C18 C17 C16 121.4(4)
C18 C17 H17 119.3
C16 C17 H17 119.3
C17 C18 C19 116.9(4)
C17 C18 H18 121.6
C19 C18 H18 121.6
C18 C19 C14 122.1(4)
C18 C19 H19 119.0
C14 C19 H19 119.0
C10 C20 H20A 109.5
C10 C20 H20B 109.5
H20A C20 H20B 109.5
C10 C20 H20C 109.5
H20A C20 H20C 109.5
H20B C20 H20C 109.5
F2 C21 F1 100.6(4)
F2 C21 F3 106.2(4)
F1 C21 F3 104.2(3)
F2 C21 C3 110.0(3)
F1 C21 C3 114.6(3)
F3 C21 C3 119.4(4)
N8 C22 C23 130.3(3)
N8 C22 H22 114.8
C23 C22 H22 114.8
C24 C23 C22 115.2(4)
C24 C23 H23 122.4
C22 C23 H23 122.4
C23 C24 C25 117.3(4)
C23 C24 C41 118.6(4)
C25 C24 C41 124.1(3)
C24 C25 C26 127.5(3)
C24 C25 H25 116.3
C26 C25 H25 116.3
N8 C26 N7 110.9(3)
N8 C26 C25 120.5(3)
N7 C26 C25 128.5(2)
N7 C27 C28 108.8(2)
N7 C27 C34 107.7(2)
C28 C27 C34 110.8(2)
N7 C27 H27 109.8
C28 C27 H27 109.8
C34 C27 H27 109.8
C42 C28 N6 110.5(2)
C42 C28 C27 130.5(3)
N6 C28 C27 118.9(2)
N6 C29 C30 114.0(3)
N6 C29 N5 113.4(2)
C30 C29 N5 132.6(3)
C29 C30 C40 113.2(3)
C29 C30 C31 121.5(3)
C40 C30 C31 125.2(3)
C32 C31 C30 122.5(3)
C32 C31 H31 118.7
C30 C31 H31 118.7
C33 C32 C31 115.7(3)
C33 C32 H32 122.2
C31 C32 H32 122.2
C32 C33 N6 122.9(3)
C32 C33 H33 118.6
N6 C33 H33 118.6
C35 C34 C39 118.2(3)
C35 C34 C27 113.7(3)
C39 C34 C27 128.0(2)
C34 C35 C36 115.3(4)
C34 C35 H35 122.4
C36 C35 H35 122.4
C35 C36 C37 126.1(4)
C35 C36 H36 117.0
C37 C36 H36 117.0
C38 C37 C36 120.0(4)
C38 C37 H37 120.0
C36 C37 H37 120.0
C37 C38 C39 114.7(4)
C37 C38 H38 122.6
C39 C38 H38 122.6
C38 C39 C34 125.6(4)
C38 C39 H39 117.2
C34 C39 H39 117.2
C30 C40 H40A 109.5
C30 C40 H40B 109.5
H40A C40 H40B 109.5
C30 C40 H40C 109.5
H40A C40 H40C 109.5
H40B C40 H40C 109.5
F4 C41 F5 109.7(4)
F4 C41 F6 99.9(4)
F5 C41 F6 100.2(4)
F4 C41 C24 110.0(4)
F5 C41 C24 112.4(3)
F6 C41 C24 123.4(4)
N5 C42 C28 108.6(3)
N5 C42 H42 125.7
C28 C42 H42 125.7
C8 N1 C9 100.4(3)
C7 N2 C9 95.4(2)
C7 N2 C13 135.1(2)
C9 N2 C13 129.5(2)
C6 N3 C5 123.6(3)
C6 N3 H3 110(2)
C5 N3 H3 126(2)
C5 N4 C1 116.0(3)
C42 N5 C29 105.8(2)
C29 N6 C28 101.6(2)
C29 N6 C33 123.4(2)
C28 N6 C33 135.0(2)
C27 N7 C26 117.9(3)
C27 N7 H7 115.0
C26 N7 H7 127.1
C26 N8 C22 109.1(4)

loop_
_geom_bond_atom_site_label_1
_geom_bond_atom_site_label_2
_geom_bond_distance
C1 C2 1.469(6)
C1 N4 1.499(6)
C1 H1 0.9300
C2 C3 1.337(5)
C2 H2 0.9300
C3 C4 1.477(4)
C3 C21 1.549(6)
C4 C5 1.400(4)
C4 H4 0.9300
C5 N4 1.404(4)
C5 N3 1.485(4)
C6 C7 1.415(4)
C6 N3 1.455(4)
C6 C14 1.529(4)
C6 H6 0.9800
C7 N2 1.341(3)
C7 C8 1.489(4)
C8 N1 1.240(4)
C8 H8 0.9300
C9 C10 1.319(4)
C9 N2 1.392(4)
C9 N1 1.442(4)
C10 C20 1.504(5)
C10 C11 1.507(5)
C11 C12 1.390(5)
C11 H11 0.9300
C12 C13 1.254(4)
C12 H12 0.9300
C13 N2 1.517(4)
C13 H13 0.9300
C14 C15 1.382(4)
C14 C19 1.467(5)
C15 C16 1.381(5)
C15 H15 0.9300
C16 C17 1.438(7)
C16 H16 0.9300
C17 C18 1.369(7)
C17 H17 0.9300
C18 C19 1.390(5)
C18 H18 0.9300
C19 H19 0.9300
C20 H20A 0.9600
C20 H20B 0.9600
C20 H20C 0.9600
C21 F2 1.202(5)
C21 F1 1.301(5)
C21 F3 1.449(5)
C22 N8 1.435(6)
C22 C23 1.476(7)
C22 H22 0.9300
C23 C24 1.225(5)
C23 H23 0.9300
C24 C25 1.395(4)
C24 C41 1.583(6)
C25 C26 1.416(4)
C25 H25 0.9300
C26 N8 1.305(4)
C26 N7 1.408(4)
C27 N7 1.327(3)
C27 C28 1.486(4)
C27 C34 1.571(4)
C27 H27 0.9800
C28 C42 1.459(4)
C28 N6 1.468(4)
C29 N6 1.402(4)
C29 C30 1.468(4)
C29 N5 1.479(4)
C30 C40 1.508(5)
C30 C31 1.515(5)
C31 C32 1.424(5)
C31 H31 0.9300
C32 C33 1.385(5)
C32 H32 0.9300
C33 N6 1.524(4)
C33 H33 0.9300
C34 C35 1.337(4)
C34 C39 1.519(5)
C35 C36 1.415(6)
C35 H35 0.9300
C36 C37 1.493(7)
C36 H36 0.9300
C37 C38 1.315(7)
C37 H37 0.9300
C38 C39 1.430(5)
C38 H38 0.9300
C39 H39 0.9300
C40 H40A 0.9600
C40 H40B 0.9600
C40 H40C 0.9600
C41 F4 1.269(5)
C41 F5 1.286(5)
C41 F6 1.371(5)
C42 N5 1.355(4)
C42 H42 0.9300
N3 H3 0.94(4)
N7 H7 1.0555
